data_7707087
loop_
_publ_author_name
'Lai, Qingheng'
'Bhuvanesh, Nattamai'
'Zhou, Jia'
'Ozerov, Oleg V.'

_publ_section_title
;
 Formation of an Ag\\rightarrow Al dative bond is avoided in reactions of
 an alane/tris(phosphine) ligand with monovalent silver.
;
_journal_issue 17
_journal_name_full 'Dalton transactions (Cambridge, England : 2003)'
_journal_page_first 5776
_journal_page_last 5778
_journal_paper_doi 10.1039/d1dt01068a
_journal_volume 50
_journal_year 2021
_chemical_formula_moiety 'C31 H51 Ag Al F3 N3 O3 P3 S, C3 H2 F0.5'
_chemical_formula_sum 'C34 H53 Ag Al F3.5 N3 O3 P3 S'
_chemical_formula_weight 878.11
_chemical_properties_physical Air-sensitive,Moisture-sensitive
_space_group_crystal_system monoclinic
_space_group_IT_number 14
_space_group_name_Hall '-P 2yn'
_space_group_name_H-M_alt 'P 1 21/n 1'
_atom_sites_solution_hydrogens geom
_atom_sites_solution_primary dual
_audit_creation_date 2017-12-04
_audit_creation_method
;
Olex2 1.2
(compiled 2017.08.10 svn.r3458 for OlexSys, GUI svn.r5381)
;
_audit_update_record
;
2019-05-13 deposited with the CCDC.	2021-04-08 downloaded from the CCDC.
;
_cell_angle_alpha 90
_cell_angle_beta 95.9630(10)
_cell_angle_gamma 90
_cell_formula_units_Z 4
_cell_length_a 11.3342(13)
_cell_length_b 20.425(2)
_cell_length_c 18.117(2)
_cell_measurement_reflns_used 9347
_cell_measurement_temperature 110
_cell_measurement_theta_max 27.37
_cell_measurement_theta_min 2.26
_cell_volume 4171.4(8)
_computing_cell_refinement 'SAINT V8.32B (?, 2016)'
_computing_data_reduction 'SAINT V8.32B (?, 2016)'
_computing_molecular_graphics 'Olex2 (Dolomanov et al., 2009)'
_computing_publication_material 'Olex2 (Dolomanov et al., 2009)'
_computing_structure_refinement 'ShelXL (Sheldrick, 2015)'
_computing_structure_solution 'ShelXT (Sheldrick, 2015)'
_diffrn_ambient_temperature 110
_diffrn_measured_fraction_theta_full 0.999
_diffrn_measured_fraction_theta_max 0.997
_diffrn_measurement_device_type 'Bruker APEX-II CCD'
_diffrn_measurement_method '\f and \w scans'
_diffrn_radiation_type MoK\a
_diffrn_radiation_wavelength 0.71073
_diffrn_reflns_av_R_equivalents 0.0444
_diffrn_reflns_av_unetI/netI 0.0312
_diffrn_reflns_Laue_measured_fraction_full 0.999
_diffrn_reflns_Laue_measured_fraction_max 0.997
_diffrn_reflns_limit_h_max 14
_diffrn_reflns_limit_h_min -14
_diffrn_reflns_limit_k_max 26
_diffrn_reflns_limit_k_min -26
_diffrn_reflns_limit_l_max 23
_diffrn_reflns_limit_l_min -23
_diffrn_reflns_number 59224
_diffrn_reflns_point_group_measured_fraction_full 0.999
_diffrn_reflns_point_group_measured_fraction_max 0.997
_diffrn_reflns_theta_full 25.242
_diffrn_reflns_theta_max 27.476
_diffrn_reflns_theta_min 2.228
_diffrn_standards_number 0
_exptl_absorpt_coefficient_mu 0.720
_exptl_absorpt_correction_T_max 0.7456
_exptl_absorpt_correction_T_min 0.6359
_exptl_absorpt_correction_type multi-scan
_exptl_absorpt_process_details
;
SADABS-2012/1 (Bruker,2012) was used for absorption correction.
wR2(int) was 0.0682 before and 0.0491 after correction.
The Ratio of minimum to maximum transmission is 0.8529.
The \l/2 correction factor is 0.0015.
;
_exptl_crystal_colour 'clear colourless'
_exptl_crystal_colour_lustre clear
_exptl_crystal_colour_primary colourless
_exptl_crystal_density_diffrn 1.398
_exptl_crystal_description block
_exptl_crystal_F_000 1818
_exptl_crystal_recrystallization_method 'Re-crystallisation from solvent: fluorobenzene and pentane'
_exptl_crystal_size_max 0.12
_exptl_crystal_size_mid 0.11
_exptl_crystal_size_min 0.1
_refine_diff_density_max 0.655
_refine_diff_density_min -0.419
_refine_diff_density_rms 0.072
_refine_ls_extinction_method none
_refine_ls_goodness_of_fit_ref 1.071
_refine_ls_hydrogen_treatment constr
_refine_ls_matrix_type full
_refine_ls_number_parameters 490
_refine_ls_number_reflns 9552
_refine_ls_number_restraints 93
_refine_ls_restrained_S_all 1.234
_refine_ls_R_factor_all 0.0422
_refine_ls_R_factor_gt 0.0304
_refine_ls_shift/su_max 0.001
_refine_ls_shift/su_mean 0.000
_refine_ls_structure_factor_coef Fsqd
_refine_ls_weighting_details 'w=1/[\s^2^(Fo^2^)+(0.0194P)^2^+4.7226P] where P=(Fo^2^+2Fc^2^)/3'
_refine_ls_weighting_scheme calc
_refine_ls_wR_factor_gt 0.0617
_refine_ls_wR_factor_ref 0.0666
_reflns_Friedel_coverage 0.000
_reflns_number_gt 8027
_reflns_number_total 9552
_reflns_threshold_expression 'I > 2\s(I)'
_cod_data_source_file d1dt01068a3.cif
_cod_data_source_block pn_a
_cod_depositor_comments 'Adding full bibliography for 7707087--7707088.cif.'
_cod_original_cell_volume 4171.3(9)
_cod_original_formula_sum 'C34 H53 Ag Al F3.50 N3 O3 P3 S'
_cod_database_code 7707087
_shelx_shelxl_version_number 2017/1
_shelx_space_group_comment
;
The symmetry employed for this shelxl refinement is uniquely defined
by the following loop, which should always be used as a source of
symmetry information in preference to the above space-group names.
They are only intended as comments.
;
_shelx_estimated_absorpt_t_max 0.931
_shelx_estimated_absorpt_t_min 0.919
_olex2_refinement_description
;
1. Fixed Uiso
 At 1.2 times of:
  All C(H) groups
 At 1.5 times of:
  All C(H,H,H) groups
2. Restrained distances
 F1-F5 \\sim F1-F3 \\sim F5-F3 \\sim F1AA-F4 \\sim F1AA-F6 \\sim F4-F6
 with sigma of 0.04
 C34-S005 \\sim C34-F1 \\sim C34-F5 \\sim C34-F3 \\sim C34-F1AA \\sim C34-F4
\\sim C34-F6
 with sigma of 0.02
3. Rigid body (RIGU) restrains
 F6, F1AA, F4, C34, S005
 with sigma for 1-2 distances of 0.004 and sigma for 1-3 distances of 0.004
 F5, F3, F1, C34, S005
 with sigma for 1-2 distances of 0.004 and sigma for 1-3 distances of 0.004
4. Others
 Fixed Sof: F7(0.5) F1(0.5) F5(0.5) F3(0.5) F1AA(0.5) F4(0.5) F6(0.5)
5.a Ternary CH refined with riding coordinates:
 C13(H13), C25(H25), C28(H28), C19(H19), C16(H16), C22(H22)
5.b Aromatic/amide H refined with riding coordinates:
 C10(H10), C7(H7), C2(H2), C4(H4), C12(H12), C6(H6), C3(H3), C11(H11), C5(H5),
 C32(H32), C31(H31)
5.c Idealised Me refined as rotating group:
 C27(H27A,H27B,H27C), C15(H15A,H15B,H15C), C18(H18A,H18B,H18C), C14(H14A,H14B,
 H14C), C20(H20A,H20B,H20C), C26(H26A,H26B,H26C), C24(H24A,H24B,H24C), C29(H29A,
 H29B,H29C), C17(H17A,H17B,H17C), C21(H21A,H21B,H21C), C30(H30A,H30B,H30C),
 C23(H23A,H23B,H23C)
;
_olex2_submission_special_instructions 'No special instructions were received'

loop_
_space_group_symop_operation_xyz
'x, y, z'
'-x+1/2, y+1/2, -z+1/2'
'-x, -y, -z'
'x-1/2, -y-1/2, z-1/2'

loop_
_atom_site_label
_atom_site_type_symbol
_atom_site_fract_x
_atom_site_fract_y
_atom_site_fract_z
_atom_site_U_iso_or_equiv
_atom_site_adp_type
_atom_site_occupancy
_atom_site_site_symmetry_order
_atom_site_calc_flag
_atom_site_refinement_flags_posn
_atom_site_refinement_flags_adp
_atom_site_refinement_flags_occupancy
_atom_site_disorder_assembly
_atom_site_disorder_group
Ag1 Ag 0.64518(2) 0.77951(2) 0.54233(2) 0.01337(5) Uani 1 1 d . . . . .
P3 P 0.45399(5) 0.83417(3) 0.54220(3) 0.01519(12) Uani 1 1 d . . . . .
P1 P 0.65006(5) 0.66829(3) 0.49218(3) 0.01375(11) Uani 1 1 d . . . . .
P2 P 0.80584(5) 0.81323(3) 0.63484(3) 0.01546(12) Uani 1 1 d . . . . .
S005 S 0.50021(5) 0.63545(3) 0.83430(3) 0.01990(12) Uani 1 1 d D U . . .
Al1 Al 0.55779(5) 0.70522(3) 0.68123(3) 0.01348(13) Uani 1 1 d . . . . .
O1 O 0.50196(13) 0.66112(8) 0.75777(8) 0.0184(3) Uani 1 1 d . . . . .
N2 N 0.64114(15) 0.77377(9) 0.73203(10) 0.0162(4) Uani 1 1 d . . . . .
N3 N 0.40961(14) 0.72454(9) 0.62885(10) 0.0148(4) Uani 1 1 d . . . . .
N1 N 0.64901(15) 0.63889(9) 0.64425(10) 0.0145(4) Uani 1 1 d . . . . .
C9 C 0.73769(18) 0.81383(11) 0.72021(12) 0.0164(4) Uani 1 1 d . . . . .
C27 C 0.9268(2) 0.70045(12) 0.68339(13) 0.0230(5) Uani 1 1 d . . . . .
H27A H 0.892317 0.703123 0.730707 0.034 Uiso 1 1 calc GR . . . .
H27B H 1.002149 0.676586 0.690545 0.034 Uiso 1 1 calc GR . . . .
H27C H 0.871923 0.677377 0.646923 0.034 Uiso 1 1 calc GR . . . .
C13 C 0.77949(18) 0.65629(11) 0.43914(12) 0.0171(4) Uani 1 1 d . . . . .
H13 H 0.795052 0.608261 0.435641 0.020 Uiso 1 1 calc R . . . .
C25 C 0.94872(18) 0.76934(12) 0.65538(12) 0.0200(5) Uani 1 1 d . . . . .
H25 H 0.984890 0.764832 0.607585 0.024 Uiso 1 1 calc R . . . .
C10 C 0.76186(19) 0.85504(12) 0.78031(12) 0.0210(5) Uani 1 1 d . . . . .
H10 H 0.823165 0.886907 0.786324 0.025 Uiso 1 1 calc R . . . .
C7 C 0.24529(18) 0.75936(12) 0.55784(13) 0.0202(5) Uani 1 1 d . . . . .
H7 H 0.193200 0.784127 0.524133 0.024 Uiso 1 1 calc R . . . .
C15 C 0.89025(18) 0.68907(12) 0.47766(12) 0.0194(5) Uani 1 1 d . . . . .
H15A H 0.874764 0.735811 0.484179 0.029 Uiso 1 1 calc GR . . . .
H15B H 0.956227 0.683703 0.447256 0.029 Uiso 1 1 calc GR . . . .
H15C H 0.910868 0.668748 0.526297 0.029 Uiso 1 1 calc GR . . . .
C8 C 0.36374(18) 0.77237(11) 0.57771(12) 0.0163(4) Uani 1 1 d . . . . .
C2 C 0.74950(19) 0.56389(11) 0.58277(13) 0.0206(5) Uani 1 1 d . . . . .
H2 H 0.782704 0.540972 0.544244 0.025 Uiso 1 1 calc R . . . .
C18 C 0.42260(19) 0.61693(12) 0.48349(13) 0.0204(5) Uani 1 1 d . . . . .
H18A H 0.447163 0.592212 0.528856 0.031 Uiso 1 1 calc GR . . . .
H18B H 0.357653 0.593813 0.454499 0.031 Uiso 1 1 calc GR . . . .
H18C H 0.395671 0.660594 0.496654 0.031 Uiso 1 1 calc GR . . . .
C4 C 0.69868(18) 0.59222(11) 0.69357(13) 0.0194(5) Uani 1 1 d . . . . .
H4 H 0.691165 0.592173 0.745308 0.023 Uiso 1 1 calc R . . . .
C12 C 0.60809(19) 0.79259(11) 0.80071(12) 0.0198(5) Uani 1 1 d . . . . .
H12 H 0.544212 0.773912 0.823514 0.024 Uiso 1 1 calc R . . . .
C1 C 0.68267(18) 0.62029(11) 0.57478(12) 0.0151(4) Uani 1 1 d . . . . .
C28 C 0.8526(2) 0.89853(12) 0.62029(13) 0.0225(5) Uani 1 1 d . . . . .
H28 H 0.907118 0.912453 0.664440 0.027 Uiso 1 1 calc R . . . .
C14 C 0.7519(2) 0.68343(13) 0.36064(12) 0.0259(5) Uani 1 1 d . . . . .
H14A H 0.684732 0.659482 0.335035 0.039 Uiso 1 1 calc GR . . . .
H14B H 0.821504 0.678245 0.333304 0.039 Uiso 1 1 calc GR . . . .
H14C H 0.731706 0.729973 0.363242 0.039 Uiso 1 1 calc GR . . . .
C6 C 0.21537(19) 0.70322(12) 0.59612(13) 0.0213(5) Uani 1 1 d . . . . .
H6 H 0.139727 0.682783 0.593055 0.026 Uiso 1 1 calc R . . . .
C19 C 0.3850(2) 0.85000(11) 0.44691(12) 0.0208(5) Uani 1 1 d . . . . .
H19 H 0.300195 0.862469 0.449506 0.025 Uiso 1 1 calc R . . . .
C16 C 0.52757(18) 0.62345(11) 0.43743(12) 0.0172(4) Uani 1 1 d . . . . .
H16 H 0.501086 0.650430 0.392693 0.021 Uiso 1 1 calc R . . . .
C22 C 0.4234(2) 0.91000(11) 0.59368(13) 0.0223(5) Uani 1 1 d . . . . .
H22 H 0.477811 0.944752 0.578064 0.027 Uiso 1 1 calc R . . . .
C3 C 0.7597(2) 0.54637(12) 0.65822(13) 0.0229(5) Uani 1 1 d . . . . .
H3 H 0.801126 0.509691 0.680287 0.028 Uiso 1 1 calc R . . . .
C11 C 0.6794(2) 0.84129(12) 0.83092(13) 0.0218(5) Uani 1 1 d . . . . .
H11 H 0.674346 0.862054 0.877414 0.026 Uiso 1 1 calc R . . . .
C5 C 0.31551(18) 0.68339(11) 0.63869(12) 0.0187(5) Uani 1 1 d . . . . .
H5 H 0.319964 0.646416 0.670673 0.022 Uiso 1 1 calc R . . . .
C20 C 0.3884(2) 0.78994(12) 0.39767(13) 0.0259(5) Uani 1 1 d . . . . .
H20A H 0.470955 0.779228 0.391182 0.039 Uiso 1 1 calc GR . . . .
H20B H 0.344781 0.798967 0.349158 0.039 Uiso 1 1 calc GR . . . .
H20C H 0.351603 0.752883 0.420916 0.039 Uiso 1 1 calc GR . . . .
C26 C 1.0384(2) 0.80508(14) 0.70992(14) 0.0301(6) Uani 1 1 d . . . . .
H26A H 1.057157 0.847714 0.689228 0.045 Uiso 1 1 calc GR . . . .
H26B H 1.111035 0.778917 0.718479 0.045 Uiso 1 1 calc GR . . . .
H26C H 1.004622 0.811533 0.757022 0.045 Uiso 1 1 calc GR . . . .
C24 C 0.4532(2) 0.89982(13) 0.67699(14) 0.0287(6) Uani 1 1 d . . . . .
H24A H 0.398920 0.867388 0.694656 0.043 Uiso 1 1 calc GR . . . .
H24B H 0.444745 0.941397 0.702917 0.043 Uiso 1 1 calc GR . . . .
H24C H 0.535013 0.884127 0.686894 0.043 Uiso 1 1 calc GR . . . .
C29 C 0.7481(2) 0.94586(12) 0.61102(15) 0.0297(6) Uani 1 1 d . . . . .
H29A H 0.694537 0.933409 0.567311 0.044 Uiso 1 1 calc GR . . . .
H29B H 0.777365 0.990423 0.604555 0.044 Uiso 1 1 calc GR . . . .
H29C H 0.705198 0.944171 0.655250 0.044 Uiso 1 1 calc GR . . . .
C17 C 0.5640(2) 0.55601(12) 0.41049(14) 0.0254(5) Uani 1 1 d . . . . .
H17A H 0.624766 0.561275 0.376225 0.038 Uiso 1 1 calc GR . . . .
H17B H 0.494553 0.534010 0.384889 0.038 Uiso 1 1 calc GR . . . .
H17C H 0.595912 0.529603 0.453126 0.038 Uiso 1 1 calc GR . . . .
C34 C 0.4208(2) 0.55981(13) 0.81495(14) 0.0288(6) Uani 1 1 d D U . . .
C21 C 0.4485(2) 0.90750(13) 0.41391(15) 0.0328(6) Uani 1 1 d . . . . .
H21A H 0.441022 0.946611 0.444417 0.049 Uiso 1 1 calc GR . . . .
H21B H 0.412506 0.915912 0.363252 0.049 Uiso 1 1 calc GR . . . .
H21C H 0.532598 0.896787 0.412941 0.049 Uiso 1 1 calc GR . . . .
C30 C 0.9215(2) 0.90025(14) 0.55167(14) 0.0338(6) Uani 1 1 d . . . . .
H30A H 0.994159 0.874230 0.561230 0.051 Uiso 1 1 calc GR . . . .
H30B H 0.942278 0.945620 0.541040 0.051 Uiso 1 1 calc GR . . . .
H30C H 0.872175 0.882007 0.508975 0.051 Uiso 1 1 calc GR . . . .
C23 C 0.2970(2) 0.93560(14) 0.57754(16) 0.0341(6) Uani 1 1 d . . . . .
H23A H 0.280668 0.945038 0.524428 0.051 Uiso 1 1 calc GR . . . .
H23B H 0.287953 0.975741 0.606046 0.051 Uiso 1 1 calc GR . . . .
H23C H 0.241065 0.902458 0.591791 0.051 Uiso 1 1 calc GR . . . .
C32 C 1.0050(3) 0.53541(16) 0.43634(18) 0.0449(8) Uani 1 1 d . . . . .
H32 H 1.008647 0.560600 0.392552 0.054 Uiso 1 1 calc R . . . .
C31 C 1.0736(3) 0.55341(16) 0.50076(19) 0.0460(8) Uani 1 1 d . . . . .
H31 H 1.124811 0.590229 0.500631 0.055 Uiso 1 1 calc R . . . .
C33 C 0.9320(3) 0.48208(16) 0.43455(18) 0.0416(7) Uani 1 1 d . . . . .
F7 F 0.8710(5) 0.4691(3) 0.3678(3) 0.1066(19) Uani 0.5 1 d . . P A -1
F1 F 0.4158(18) 0.5327(7) 0.8815(6) 0.033(3) Uani 0.5 1 d D U P B 1
F5 F 0.3119(11) 0.5647(11) 0.7792(11) 0.043(3) Uani 0.5 1 d D U P B 1
F3 F 0.4840(14) 0.5209(9) 0.7746(6) 0.036(2) Uani 0.5 1 d D U P B 1
F1AA F 0.3075(10) 0.5758(11) 0.7923(11) 0.042(3) Uani 0.5 1 d D U P B 2
F4 F 0.4163(15) 0.5194(7) 0.8732(6) 0.028(2) Uani 0.5 1 d D U P B 2
F6 F 0.4607(14) 0.5243(9) 0.7608(7) 0.043(3) Uani 0.5 1 d D U P B 2
O2 O 0.42692(19) 0.67324(10) 0.87661(10) 0.0407(5) Uani 1 1 d . . . C 2
O3 O 0.61426(15) 0.61580(9) 0.86668(9) 0.0310(4) Uani 1 1 d . . . . .

loop_
_atom_site_aniso_label
_atom_site_aniso_U_11
_atom_site_aniso_U_22
_atom_site_aniso_U_33
_atom_site_aniso_U_23
_atom_site_aniso_U_13
_atom_site_aniso_U_12
Ag1 0.01179(7) 0.01444(8) 0.01379(8) -0.00028(6) 0.00100(5) 0.00072(6)
P3 0.0134(2) 0.0139(3) 0.0182(3) 0.0013(2) 0.0013(2) 0.0027(2)
P1 0.0127(2) 0.0153(3) 0.0133(3) -0.0010(2) 0.00130(19) 0.0014(2)
P2 0.0126(2) 0.0194(3) 0.0143(3) -0.0021(2) 0.0011(2) -0.0021(2)
S005 0.0228(3) 0.0223(3) 0.0153(3) 0.0033(2) 0.0053(2) -0.0013(2)
Al1 0.0125(3) 0.0151(3) 0.0132(3) 0.0005(2) 0.0027(2) 0.0013(2)
O1 0.0199(8) 0.0222(8) 0.0140(8) 0.0037(6) 0.0050(6) -0.0008(6)
N2 0.0162(8) 0.0179(10) 0.0149(9) -0.0018(8) 0.0027(7) 0.0020(7)
N3 0.0129(8) 0.0171(9) 0.0148(9) 0.0013(8) 0.0028(7) 0.0003(7)
N1 0.0134(8) 0.0154(9) 0.0149(9) 0.0018(7) 0.0021(7) 0.0020(7)
C9 0.0151(10) 0.0169(11) 0.0168(11) -0.0003(9) 0.0001(8) 0.0011(8)
C27 0.0178(11) 0.0332(14) 0.0180(11) 0.0028(10) 0.0025(9) 0.0061(10)
C13 0.0145(10) 0.0213(12) 0.0158(11) -0.0026(9) 0.0037(8) 0.0012(9)
C25 0.0122(9) 0.0321(14) 0.0157(11) -0.0051(10) 0.0006(8) 0.0012(9)
C10 0.0188(11) 0.0232(12) 0.0205(12) -0.0033(10) -0.0004(9) -0.0006(9)
C7 0.0135(10) 0.0240(12) 0.0232(12) 0.0010(10) 0.0019(8) 0.0046(9)
C15 0.0154(10) 0.0242(12) 0.0190(11) 0.0011(10) 0.0034(8) 0.0005(9)
C8 0.0135(9) 0.0181(11) 0.0174(10) 0.0004(9) 0.0026(8) 0.0032(8)
C2 0.0211(11) 0.0183(12) 0.0228(12) -0.0006(10) 0.0041(9) 0.0052(9)
C18 0.0167(10) 0.0217(12) 0.0228(12) -0.0011(10) 0.0018(9) -0.0017(9)
C4 0.0177(10) 0.0218(12) 0.0188(11) 0.0063(9) 0.0030(8) 0.0033(9)
C12 0.0191(10) 0.0236(13) 0.0178(11) -0.0024(9) 0.0068(8) 0.0038(9)
C1 0.0145(9) 0.0162(11) 0.0149(10) -0.0007(9) 0.0027(8) 0.0028(8)
C28 0.0224(11) 0.0238(13) 0.0210(12) -0.0015(10) 0.0008(9) -0.0085(9)
C14 0.0206(11) 0.0417(16) 0.0156(11) 0.0007(11) 0.0027(9) -0.0015(10)
C6 0.0129(10) 0.0254(13) 0.0263(12) -0.0011(10) 0.0053(9) -0.0024(9)
C19 0.0197(11) 0.0220(12) 0.0201(12) 0.0056(10) -0.0010(9) 0.0037(9)
C16 0.0169(10) 0.0182(11) 0.0165(11) -0.0045(9) 0.0011(8) -0.0004(8)
C22 0.0224(11) 0.0151(11) 0.0295(13) -0.0018(10) 0.0035(9) 0.0058(9)
C3 0.0211(11) 0.0213(12) 0.0265(13) 0.0076(10) 0.0032(9) 0.0077(9)
C11 0.0243(11) 0.0258(13) 0.0155(11) -0.0061(10) 0.0031(9) 0.0031(10)
C5 0.0168(10) 0.0196(12) 0.0205(11) 0.0014(9) 0.0064(8) -0.0014(9)
C20 0.0294(12) 0.0298(14) 0.0175(11) 0.0026(10) -0.0016(9) 0.0009(10)
C26 0.0159(11) 0.0480(17) 0.0252(13) -0.0125(12) -0.0033(9) 0.0024(11)
C24 0.0328(13) 0.0253(14) 0.0280(13) -0.0078(11) 0.0035(11) 0.0101(11)
C29 0.0316(13) 0.0196(13) 0.0369(15) 0.0038(11) -0.0008(11) -0.0038(10)
C17 0.0242(12) 0.0231(13) 0.0290(13) -0.0096(11) 0.0026(10) -0.0026(10)
C34 0.0263(12) 0.0315(14) 0.0286(13) 0.0106(11) 0.0033(10) -0.0078(10)
C21 0.0385(15) 0.0296(15) 0.0300(14) 0.0121(12) 0.0018(11) 0.0000(12)
C30 0.0396(15) 0.0344(15) 0.0289(14) -0.0009(12) 0.0103(11) -0.0166(12)
C23 0.0309(14) 0.0299(15) 0.0417(16) -0.0054(12) 0.0046(12) 0.0151(11)
C32 0.0439(17) 0.0445(19) 0.0480(19) 0.0026(15) 0.0130(14) 0.0242(15)
C31 0.0428(17) 0.0420(18) 0.055(2) 0.0004(16) 0.0148(15) 0.0172(14)
C33 0.0384(16) 0.0438(18) 0.0439(18) -0.0002(15) 0.0109(13) 0.0185(14)
F7 0.104(4) 0.100(4) 0.113(5) -0.022(4) -0.002(4) 0.014(3)
F1 0.049(4) 0.021(5) 0.029(3) 0.011(3) 0.002(2) -0.015(4)
F5 0.035(3) 0.044(5) 0.047(6) 0.011(4) -0.013(3) -0.018(2)
F3 0.056(5) 0.022(3) 0.030(4) -0.001(3) 0.002(4) -0.003(3)
F1AA 0.023(2) 0.060(9) 0.042(6) 0.021(5) -0.008(2) -0.018(3)
F4 0.031(3) 0.020(5) 0.034(3) 0.011(3) 0.004(2) -0.009(3)
F6 0.058(6) 0.039(5) 0.031(4) -0.007(4) 0.003(4) -0.020(3)
O2 0.0599(13) 0.0359(11) 0.0311(11) 0.0053(9) 0.0273(9) 0.0099(10)
O3 0.0251(9) 0.0408(11) 0.0255(9) 0.0102(8) -0.0052(7) -0.0066(8)

loop_
_atom_type_symbol
_atom_type_description
_atom_type_scat_dispersion_real
_atom_type_scat_dispersion_imag
_atom_type_scat_source
C C 0.0033 0.0016 'International Tables Vol C Tables 4.2.6.8 and 6.1.1.4'
H H 0.0000 0.0000 'International Tables Vol C Tables 4.2.6.8 and 6.1.1.4'
Ag Ag -0.8971 1.1015 'International Tables Vol C Tables 4.2.6.8 and 6.1.1.4'
Al Al 0.0645 0.0514 'International Tables Vol C Tables 4.2.6.8 and 6.1.1.4'
F F 0.0171 0.0103 'International Tables Vol C Tables 4.2.6.8 and 6.1.1.4'
N N 0.0061 0.0033 'International Tables Vol C Tables 4.2.6.8 and 6.1.1.4'
O O 0.0106 0.0060 'International Tables Vol C Tables 4.2.6.8 and 6.1.1.4'
P P 0.1023 0.0942 'International Tables Vol C Tables 4.2.6.8 and 6.1.1.4'
S S 0.1246 0.1234 'International Tables Vol C Tables 4.2.6.8 and 6.1.1.4'

loop_
_geom_angle_atom_site_label_1
_geom_angle_atom_site_label_2
_geom_angle_atom_site_label_3
_geom_angle
_geom_angle_site_symmetry_1
_geom_angle_site_symmetry_3
_geom_angle_publ_flag
P3 Ag1 P1 118.606(19) . . ?
P3 Ag1 P2 118.09(2) . . ?
P3 Ag1 Al1 82.499(18) . . ?
P1 Ag1 Al1 82.649(19) . . ?
P2 Ag1 P1 118.175(19) . . ?
P2 Ag1 Al1 82.12(2) . . ?
C8 P3 Ag1 102.61(7) . . ?
C8 P3 C19 104.92(10) . . ?
C8 P3 C22 105.34(11) . . ?
C19 P3 Ag1 111.77(8) . . ?
C19 P3 C22 103.88(11) . . ?
C22 P3 Ag1 126.38(8) . . ?
C13 P1 Ag1 111.40(8) . . ?
C13 P1 C16 104.22(10) . . ?
C1 P1 Ag1 102.00(7) . . ?
C1 P1 C13 104.76(10) . . ?
C1 P1 C16 104.66(10) . . ?
C16 P1 Ag1 127.57(7) . . ?
C9 P2 Ag1 103.64(7) . . ?
C9 P2 C25 105.95(10) . . ?
C9 P2 C28 105.73(11) . . ?
C25 P2 Ag1 125.07(7) . . ?
C28 P2 Ag1 111.86(8) . . ?
C28 P2 C25 103.13(11) . . ?
O1 S005 C34 100.13(10) . . ?
O2 S005 O1 112.23(10) . . ?
O2 S005 C34 105.25(12) . . ?
O2 S005 O3 119.36(12) . . ?
O3 S005 O1 112.68(10) . . ?
O3 S005 C34 104.63(11) . . ?
O1 Al1 Ag1 177.27(6) . . ?
O1 Al1 N2 101.11(8) . . ?
O1 Al1 N3 97.18(8) . . ?
O1 Al1 N1 99.40(8) . . ?
N2 Al1 Ag1 81.37(6) . . ?
N2 Al1 N3 117.91(8) . . ?
N3 Al1 Ag1 80.57(6) . . ?
N1 Al1 Ag1 80.39(6) . . ?
N1 Al1 N2 116.59(8) . . ?
N1 Al1 N3 117.94(8) . . ?
S005 O1 Al1 157.71(11) . . ?
C9 N2 Al1 136.27(15) . . ?
C12 N2 Al1 118.47(15) . . ?
C12 N2 C9 105.23(18) . . ?
C8 N3 Al1 136.55(14) . . ?
C5 N3 Al1 117.83(15) . . ?
C5 N3 C8 105.62(17) . . ?
C4 N1 Al1 118.05(15) . . ?
C4 N1 C1 105.17(17) . . ?
C1 N1 Al1 136.76(14) . . ?
N2 C9 P2 122.65(16) . . ?
C10 C9 P2 127.90(17) . . ?
C10 C9 N2 109.25(19) . . ?
H27A C27 H27B 109.5 . . ?
H27A C27 H27C 109.5 . . ?
H27B C27 H27C 109.5 . . ?
C25 C27 H27A 109.5 . . ?
C25 C27 H27B 109.5 . . ?
C25 C27 H27C 109.5 . . ?
P1 C13 H13 108.5 . . ?
C15 C13 P1 111.29(15) . . ?
C15 C13 H13 108.5 . . ?
C15 C13 C14 110.22(19) . . ?
C14 C13 P1 109.77(15) . . ?
C14 C13 H13 108.5 . . ?
P2 C25 H25 107.4 . . ?
C27 C25 P2 110.11(15) . . ?
C27 C25 H25 107.4 . . ?
C27 C25 C26 110.2(2) . . ?
C26 C25 P2 114.04(17) . . ?
C26 C25 H25 107.4 . . ?
C9 C10 H10 126.2 . . ?
C9 C10 C11 107.6(2) . . ?
C11 C10 H10 126.2 . . ?
C8 C7 H7 126.0 . . ?
C8 C7 C6 107.9(2) . . ?
C6 C7 H7 126.0 . . ?
C13 C15 H15A 109.5 . . ?
C13 C15 H15B 109.5 . . ?
C13 C15 H15C 109.5 . . ?
H15A C15 H15B 109.5 . . ?
H15A C15 H15C 109.5 . . ?
H15B C15 H15C 109.5 . . ?
N3 C8 P3 122.76(15) . . ?
C7 C8 P3 128.36(17) . . ?
C7 C8 N3 108.71(19) . . ?
C1 C2 H2 126.2 . . ?
C1 C2 C3 107.7(2) . . ?
C3 C2 H2 126.2 . . ?
H18A C18 H18B 109.5 . . ?
H18A C18 H18C 109.5 . . ?
H18B C18 H18C 109.5 . . ?
C16 C18 H18A 109.5 . . ?
C16 C18 H18B 109.5 . . ?
C16 C18 H18C 109.5 . . ?
N1 C4 H4 124.4 . . ?
C3 C4 N1 111.2(2) . . ?
C3 C4 H4 124.4 . . ?
N2 C12 H12 124.5 . . ?
C11 C12 N2 111.0(2) . . ?
C11 C12 H12 124.5 . . ?
N1 C1 P1 123.21(15) . . ?
C2 C1 P1 127.41(17) . . ?
C2 C1 N1 109.23(19) . . ?
P2 C28 H28 108.5 . . ?
C29 C28 P2 112.50(16) . . ?
C29 C28 H28 108.5 . . ?
C29 C28 C30 110.6(2) . . ?
C30 C28 P2 108.33(17) . . ?
C30 C28 H28 108.5 . . ?
C13 C14 H14A 109.5 . . ?
C13 C14 H14B 109.5 . . ?
C13 C14 H14C 109.5 . . ?
H14A C14 H14B 109.5 . . ?
H14A C14 H14C 109.5 . . ?
H14B C14 H14C 109.5 . . ?
C7 C6 H6 126.5 . . ?
C5 C6 C7 107.02(19) . . ?
C5 C6 H6 126.5 . . ?
P3 C19 H19 108.4 . . ?
C20 C19 P3 111.90(16) . . ?
C20 C19 H19 108.4 . . ?
C20 C19 C21 110.4(2) . . ?
C21 C19 P3 109.18(16) . . ?
C21 C19 H19 108.4 . . ?
P1 C16 H16 107.8 . . ?
C18 C16 P1 109.38(15) . . ?
C18 C16 H16 107.8 . . ?
C18 C16 C17 110.26(19) . . ?
C17 C16 P1 113.67(15) . . ?
C17 C16 H16 107.8 . . ?
P3 C22 H22 107.3 . . ?
C24 C22 P3 110.43(16) . . ?
C24 C22 H22 107.3 . . ?
C23 C22 P3 114.20(17) . . ?
C23 C22 H22 107.3 . . ?
C23 C22 C24 110.1(2) . . ?
C2 C3 H3 126.6 . . ?
C4 C3 C2 106.7(2) . . ?
C4 C3 H3 126.6 . . ?
C10 C11 H11 126.5 . . ?
C12 C11 C10 106.9(2) . . ?
C12 C11 H11 126.5 . . ?
N3 C5 H5 124.6 . . ?
C6 C5 N3 110.7(2) . . ?
C6 C5 H5 124.6 . . ?
C19 C20 H20A 109.5 . . ?
C19 C20 H20B 109.5 . . ?
C19 C20 H20C 109.5 . . ?
H20A C20 H20B 109.5 . . ?
H20A C20 H20C 109.5 . . ?
H20B C20 H20C 109.5 . . ?
C25 C26 H26A 109.5 . . ?
C25 C26 H26B 109.5 . . ?
C25 C26 H26C 109.5 . . ?
H26A C26 H26B 109.5 . . ?
H26A C26 H26C 109.5 . . ?
H26B C26 H26C 109.5 . . ?
C22 C24 H24A 109.5 . . ?
C22 C24 H24B 109.5 . . ?
C22 C24 H24C 109.5 . . ?
H24A C24 H24B 109.5 . . ?
H24A C24 H24C 109.5 . . ?
H24B C24 H24C 109.5 . . ?
C28 C29 H29A 109.5 . . ?
C28 C29 H29B 109.5 . . ?
C28 C29 H29C 109.5 . . ?
H29A C29 H29B 109.5 . . ?
H29A C29 H29C 109.5 . . ?
H29B C29 H29C 109.5 . . ?
C16 C17 H17A 109.5 . . ?
C16 C17 H17B 109.5 . . ?
C16 C17 H17C 109.5 . . ?
H17A C17 H17B 109.5 . . ?
H17A C17 H17C 109.5 . . ?
H17B C17 H17C 109.5 . . ?
F1 C34 S005 104.3(8) . . ?
F1 C34 F3 108.8(10) . . ?
F5 C34 S005 116.5(11) . . ?
F5 C34 F1 110.2(12) . . ?
F5 C34 F3 107.5(9) . . ?
F3 C34 S005 109.3(9) . . ?
F1AA C34 S005 107.0(10) . . ?
F4 C34 S005 115.6(7) . . ?
F4 C34 F1AA 106.0(11) . . ?
F6 C34 S005 114.0(10) . . ?
F6 C34 F1AA 107.0(9) . . ?
F6 C34 F4 106.6(10) . . ?
C19 C21 H21A 109.5 . . ?
C19 C21 H21B 109.5 . . ?
C19 C21 H21C 109.5 . . ?
H21A C21 H21B 109.5 . . ?
H21A C21 H21C 109.5 . . ?
H21B C21 H21C 109.5 . . ?
C28 C30 H30A 109.5 . . ?
C28 C30 H30B 109.5 . . ?
C28 C30 H30C 109.5 . . ?
H30A C30 H30B 109.5 . . ?
H30A C30 H30C 109.5 . . ?
H30B C30 H30C 109.5 . . ?
C22 C23 H23A 109.5 . . ?
C22 C23 H23B 109.5 . . ?
C22 C23 H23C 109.5 . . ?
H23A C23 H23B 109.5 . . ?
H23A C23 H23C 109.5 . . ?
H23B C23 H23C 109.5 . . ?
C31 C32 H32 119.4 . . ?
C33 C32 H32 119.4 . . ?
C33 C32 C31 121.2(3) . . ?
C32 C31 H31 119.9 . . ?
C32 C31 C33 120.2(3) . 3_766 ?
C33 C31 H31 119.9 3_766 . ?
C32 C33 C31 118.6(3) . 3_766 ?
F7 C33 C32 115.4(4) . . ?
F7 C33 C31 126.0(4) . 3_766 ?

loop_
_geom_bond_atom_site_label_1
_geom_bond_atom_site_label_2
_geom_bond_distance
_geom_bond_site_symmetry_2
_geom_bond_publ_flag
Ag1 P3 2.4376(6) . ?
Ag1 P1 2.4493(6) . ?
Ag1 P2 2.4424(6) . ?
Ag1 Al1 3.1834(7) . ?
P3 C8 1.786(2) . ?
P3 C19 1.848(2) . ?
P3 C22 1.859(2) . ?
P1 C13 1.851(2) . ?
P1 C1 1.795(2) . ?
P1 C16 1.861(2) . ?
P2 C9 1.799(2) . ?
P2 C25 1.855(2) . ?
P2 C28 1.848(2) . ?
S005 O1 1.4844(15) . ?
S005 C34 1.804(3) . ?
S005 O2 1.4163(19) . ?
S005 O3 1.4207(17) . ?
Al1 O1 1.8212(16) . ?
Al1 N2 1.8759(19) . ?
Al1 N3 1.8830(18) . ?
Al1 N1 1.8700(19) . ?
N2 C9 1.401(3) . ?
N2 C12 1.390(3) . ?
N3 C8 1.408(3) . ?
N3 C5 1.384(3) . ?
N1 C4 1.385(3) . ?
N1 C1 1.405(3) . ?
C9 C10 1.381(3) . ?
C27 H27A 0.9800 . ?
C27 H27B 0.9800 . ?
C27 H27C 0.9800 . ?
C27 C25 1.525(3) . ?
C13 H13 1.0000 . ?
C13 C15 1.526(3) . ?
C13 C14 1.528(3) . ?
C25 H25 1.0000 . ?
C25 C26 1.528(3) . ?
C10 H10 0.9500 . ?
C10 C11 1.404(3) . ?
C7 H7 0.9500 . ?
C7 C8 1.379(3) . ?
C7 C6 1.400(3) . ?
C15 H15A 0.9800 . ?
C15 H15B 0.9800 . ?
C15 H15C 0.9800 . ?
C2 H2 0.9500 . ?
C2 C1 1.378(3) . ?
C2 C3 1.406(3) . ?
C18 H18A 0.9800 . ?
C18 H18B 0.9800 . ?
C18 H18C 0.9800 . ?
C18 C16 1.528(3) . ?
C4 H4 0.9500 . ?
C4 C3 1.363(3) . ?
C12 H12 0.9500 . ?
C12 C11 1.360(3) . ?
C28 H28 1.0000 . ?
C28 C29 1.524(3) . ?
C28 C30 1.536(3) . ?
C14 H14A 0.9800 . ?
C14 H14B 0.9800 . ?
C14 H14C 0.9800 . ?
C6 H6 0.9500 . ?
C6 C5 1.366(3) . ?
C19 H19 1.0000 . ?
C19 C20 1.520(3) . ?
C19 C21 1.531(3) . ?
C16 H16 1.0000 . ?
C16 C17 1.532(3) . ?
C22 H22 1.0000 . ?
C22 C24 1.526(3) . ?
C22 C23 1.525(3) . ?
C3 H3 0.9500 . ?
C11 H11 0.9500 . ?
C5 H5 0.9500 . ?
C20 H20A 0.9800 . ?
C20 H20B 0.9800 . ?
C20 H20C 0.9800 . ?
C26 H26A 0.9800 . ?
C26 H26B 0.9800 . ?
C26 H26C 0.9800 . ?
C24 H24A 0.9800 . ?
C24 H24B 0.9800 . ?
C24 H24C 0.9800 . ?
C29 H29A 0.9800 . ?
C29 H29B 0.9800 . ?
C29 H29C 0.9800 . ?
C17 H17A 0.9800 . ?
C17 H17B 0.9800 . ?
C17 H17C 0.9800 . ?
C34 F1 1.333(9) . ?
C34 F5 1.337(10) . ?
C34 F3 1.337(9) . ?
C34 F1AA 1.347(9) . ?
C34 F4 1.345(9) . ?
C34 F6 1.335(9) . ?
C21 H21A 0.9800 . ?
C21 H21B 0.9800 . ?
C21 H21C 0.9800 . ?
C30 H30A 0.9800 . ?
C30 H30B 0.9800 . ?
C30 H30C 0.9800 . ?
C23 H23A 0.9800 . ?
C23 H23B 0.9800 . ?
C23 H23C 0.9800 . ?
C32 H32 0.9500 . ?
C32 C31 1.384(4) . ?
C32 C33 1.366(5) . ?
C31 H31 0.9500 . ?
C31 C33 1.385(4) 3_766 ?
C33 F7 1.355(6) . ?
